data_4348820
loop_
_publ_author_name
'Falaise, Cl\'ement'
'Delille, Jason'
'Volkringer, Christophe'
'Vezin, Herv\'e'
'Rabu, Pierre'
'Loiseau, Thierry'

_publ_section_title
;
 Series of Hydrated Heterometallic Uranyl-Cobalt(II) Coordination Polymers
 with Aromatic Polycarboxylate Ligands: Formation of U&#x2550;O-Co Bonding
 upon Dehydration Process.
;
_journal_issue 20
_journal_name_full 'Inorganic chemistry'
_journal_page_first 10453
_journal_page_last 10466
_journal_paper_doi 10.1021/acs.inorgchem.6b01697
_journal_volume 55
_journal_year 2016
_chemical_formula_sum 'C6 Co O14 U'
_chemical_formula_weight 593.02
_space_group_IT_number 2
_space_group_name_Hall '-P 1'
_space_group_name_H-M_alt 'P -1'
_symmetry_cell_setting triclinic
_symmetry_space_group_name_H-M 'P -1'
_atom_sites_solution_hydrogens none
_atom_sites_solution_primary direct
_atom_sites_solution_secondary difmap
_audit_creation_method SHELXL-97
_cell_angle_alpha 96.5640(10)
_cell_angle_beta 102.9380(10)
_cell_angle_gamma 94.1990(10)
_cell_formula_units_Z 2
_cell_length_a 8.2965(2)
_cell_length_b 8.5833(2)
_cell_length_c 9.8760(2)
_cell_measurement_reflns_used 6799
_cell_measurement_temperature 293(2)
_cell_measurement_theta_max 28.24
_cell_measurement_theta_min 2.401
_cell_volume 677.38(3)
_computing_structure_refinement 'SHELXL-97 (Sheldrick, 2008)'
_diffrn_ambient_temperature 293(2)
_diffrn_measured_fraction_theta_full 0.994
_diffrn_measured_fraction_theta_max 0.994
_diffrn_measurement_device_type 'Bruker APEX-II CCD'
_diffrn_measurement_method '\f and \w scans'
_diffrn_radiation_monochromator graphite
_diffrn_radiation_source 'fine-focus sealed tube'
_diffrn_radiation_type MoK\a
_diffrn_radiation_wavelength 0.71073
_diffrn_reflns_av_R_equivalents 0.0274
_diffrn_reflns_av_sigmaI/netI 0.0335
_diffrn_reflns_limit_h_max 11
_diffrn_reflns_limit_h_min -10
_diffrn_reflns_limit_k_max 11
_diffrn_reflns_limit_k_min -11
_diffrn_reflns_limit_l_max 13
_diffrn_reflns_limit_l_min -13
_diffrn_reflns_number 12285
_diffrn_reflns_theta_full 28.31
_diffrn_reflns_theta_max 28.31
_diffrn_reflns_theta_min 2.14
_exptl_absorpt_coefficient_mu 13.237
_exptl_absorpt_correction_T_max 0.7457
_exptl_absorpt_correction_T_min 0.6744
_exptl_absorpt_correction_type empirical
_exptl_absorpt_process_details sadabs
_exptl_crystal_colour yellow
_exptl_crystal_density_diffrn 2.907
_exptl_crystal_density_method 'not measured'
_exptl_crystal_description block
_exptl_crystal_F_000 534
_exptl_crystal_size_max 0.092
_exptl_crystal_size_mid 0.048
_exptl_crystal_size_min 0.047
_refine_diff_density_max 2.933
_refine_diff_density_min -2.522
_refine_diff_density_rms 0.190
_refine_ls_extinction_method none
_refine_ls_goodness_of_fit_ref 0.999
_refine_ls_hydrogen_treatment none
_refine_ls_matrix_type full
_refine_ls_number_parameters 197
_refine_ls_number_reflns 3356
_refine_ls_number_restraints 0
_refine_ls_restrained_S_all 0.999
_refine_ls_R_factor_all 0.0371
_refine_ls_R_factor_gt 0.0305
_refine_ls_shift/su_max 0.000
_refine_ls_shift/su_mean 0.000
_refine_ls_structure_factor_coef Fsqd
_refine_ls_weighting_details 'calc w=1/[\s^2^(Fo^2^)+(0.0226P)^2^+5.4398P] where P=(Fo^2^+2Fc^2^)/3'
_refine_ls_weighting_scheme calc
_refine_ls_wR_factor_gt 0.0624
_refine_ls_wR_factor_ref 0.0661
_reflns_d_resolution_high 0.7493
_reflns_number_gt 3009
_reflns_number_total 3356
_reflns_threshold_expression >2\s(I)
_cod_data_source_file ic6b01697_si_008.cif
_cod_data_source_block essai
_cod_original_sg_symbol_H-M P-1
_cod_original_formula_sum 'C6 Co O14 U '
_cod_database_code 4348820
_shelx_title ' pmoin1 in P-1'
_shelx_f_calc_maximum 211.35

loop_
_symmetry_equiv_pos_as_xyz
'x, y, z'
'-x, -y, -z'

loop_
_atom_site_label
_atom_site_type_symbol
_atom_site_fract_x
_atom_site_fract_y
_atom_site_fract_z
_atom_site_U_iso_or_equiv
_atom_site_adp_type
_atom_site_occupancy
_atom_site_symmetry_multiplicity
_atom_site_calc_flag
_atom_site_refinement_flags
Co1 Co 0.0000 0.5000 0.5000 0.0230(2) Uani 1 2 d S
Co2 Co 0.0000 1.0000 0.0000 0.0271(3) Uani 1 2 d S
OU1 O 0.2277(7) 0.4378(6) 0.0790(5) 0.0539(15) Uani 1 1 d .
OU2 O 0.6090(6) 0.6532(6) 0.2543(7) 0.0526(15) Uani 1 1 d .
O4 O 0.1772(5) 0.6954(5) 0.5177(4) 0.0276(9) Uani 1 1 d .
O3 O 0.3132(6) 0.5912(5) 0.3681(4) 0.0321(10) Uani 1 1 d .
C3 C 0.3994(6) 0.8560(6) 0.4745(5) 0.0118(9) Uani 1 1 d .
C4 C 0.2887(6) 0.7028(6) 0.4514(5) 0.0159(10) Uani 1 1 d .
O2 O 0.2828(5) 0.7782(5) 0.1536(4) 0.0286(10) Uani 1 1 d .
O1 O 0.1733(6) 1.0016(5) 0.1917(4) 0.0378(12) Uani 1 1 d .
C2 C 0.3959(6) 0.9503(6) 0.3680(5) 0.0136(10) Uani 1 1 d .
C1 C 0.2757(7) 0.9065(6) 0.2266(5) 0.0175(10) Uani 1 1 d .
O5 O 0.4721(6) 0.3322(5) 0.2996(4) 0.0297(10) Uani 1 1 d .
C5 C 0.5027(6) 0.9077(6) 0.6075(5) 0.0135(10) Uani 1 1 d .
O6 O 0.5144(8) 0.1242(6) 0.1625(5) 0.0519(15) Uani 1 1 d .
C6 C 0.4958(7) 0.1898(6) 0.2739(5) 0.0197(11) Uani 1 1 d .
OW2 O 0.1609(6) 0.3307(5) 0.4566(5) 0.0396(11) Uani 1 1 d .
OW1 O 0.0797(6) 0.4966(7) 0.7165(5) 0.0439(12) Uani 1 1 d .
OW3 O 0.0359(7) 0.7702(6) -0.0781(5) 0.0549(16) Uani 1 1 d .
OW4 O 0.1965(9) 1.0832(8) -0.0807(6) 0.0713(19) Uani 1 1 d .
O7 O 0.4314(10) 0.6210(7) -0.0475(6) 0.081(3) Uani 1 1 d .
OW5 O 0.1000(13) 0.9945(12) -0.3654(11) 0.122(3) Uiso 1 1 d .
U1 U 0.42066(3) 0.54345(2) 0.16583(2) 0.02369(8) Uani 1 1 d .

loop_
_atom_site_aniso_label
_atom_site_aniso_U_11
_atom_site_aniso_U_22
_atom_site_aniso_U_33
_atom_site_aniso_U_23
_atom_site_aniso_U_13
_atom_site_aniso_U_12
Co1 0.0203(6) 0.0184(5) 0.0300(5) 0.0033(4) 0.0071(4) -0.0037(4)
Co2 0.0277(6) 0.0196(6) 0.0242(5) -0.0019(4) -0.0138(4) 0.0080(5)
OU1 0.071(4) 0.033(3) 0.039(3) -0.007(2) -0.018(3) -0.005(3)
OU2 0.026(3) 0.049(3) 0.094(4) 0.040(3) 0.020(3) 0.006(2)
O4 0.026(2) 0.022(2) 0.038(2) -0.0019(17) 0.0190(18) -0.0048(18)
O3 0.047(3) 0.019(2) 0.034(2) -0.0059(17) 0.026(2) -0.006(2)
C3 0.013(2) 0.009(2) 0.013(2) 0.0018(17) 0.0043(17) 0.0003(19)
C4 0.019(3) 0.011(2) 0.018(2) 0.0032(18) 0.0051(19) -0.002(2)
O2 0.035(2) 0.021(2) 0.0205(19) -0.0049(15) -0.0108(16) 0.0130(18)
O1 0.045(3) 0.028(2) 0.027(2) -0.0045(17) -0.0194(19) 0.020(2)
C2 0.015(2) 0.013(2) 0.013(2) 0.0032(17) 0.0021(18) 0.0041(19)
C1 0.020(3) 0.017(3) 0.014(2) 0.0023(19) -0.0012(19) 0.002(2)
O5 0.053(3) 0.018(2) 0.0239(19) 0.0117(16) 0.0138(19) 0.0094(19)
C5 0.015(2) 0.012(2) 0.014(2) 0.0055(18) 0.0035(18) 0.0030(19)
O6 0.115(5) 0.027(3) 0.025(2) 0.0105(19) 0.033(3) 0.017(3)
C6 0.028(3) 0.015(3) 0.018(2) 0.0053(19) 0.005(2) 0.003(2)
OW2 0.042(3) 0.027(2) 0.057(3) 0.009(2) 0.024(2) 0.006(2)
OW1 0.030(3) 0.065(4) 0.033(2) 0.007(2) 0.0032(19) 0.001(2)
OW3 0.053(3) 0.049(3) 0.046(3) -0.011(2) -0.021(2) 0.023(3)
OW4 0.077(5) 0.075(5) 0.054(4) -0.006(3) 0.016(3) -0.019(4)
O7 0.175(7) 0.053(4) 0.065(4) 0.049(3) 0.091(5) 0.078(4)
U1 0.04085(14) 0.01849(12) 0.01942(10) 0.01023(7) 0.01605(9) 0.01323(9)

loop_
_atom_type_symbol
_atom_type_description
_atom_type_scat_dispersion_real
_atom_type_scat_dispersion_imag
_atom_type_scat_source
C C 0.0033 0.0016 'International Tables Vol C Tables 4.2.6.8 and 6.1.1.4'
H H 0.0000 0.0000 'International Tables Vol C Tables 4.2.6.8 and 6.1.1.4'
O O 0.0106 0.0060 'International Tables Vol C Tables 4.2.6.8 and 6.1.1.4'
Co Co 0.3494 0.9721 'International Tables Vol C Tables 4.2.6.8 and 6.1.1.4'
U U -9.6767 9.6646 'International Tables Vol C Tables 4.2.6.8 and 6.1.1.4'

loop_
_geom_angle_atom_site_label_1
_geom_angle_atom_site_label_2
_geom_angle_atom_site_label_3
_geom_angle
_geom_angle_site_symmetry_1
_geom_angle_site_symmetry_3
OW1 Co1 OW1 180.000(1) 2_566 .
OW1 Co1 O4 91.01(18) 2_566 .
OW1 Co1 O4 88.99(18) . .
OW1 Co1 O4 88.99(18) 2_566 2_566
OW1 Co1 O4 91.01(18) . 2_566
O4 Co1 O4 180.0 . 2_566
OW1 Co1 OW2 88.2(2) 2_566 .
OW1 Co1 OW2 91.8(2) . .
O4 Co1 OW2 94.57(17) . .
O4 Co1 OW2 85.43(17) 2_566 .
OW1 Co1 OW2 91.8(2) 2_566 2_566
OW1 Co1 OW2 88.2(2) . 2_566
O4 Co1 OW2 85.43(17) . 2_566
O4 Co1 OW2 94.57(17) 2_566 2_566
OW2 Co1 OW2 180.0(3) . 2_566
OW4 Co2 OW4 180.000(1) 2_575 .
OW4 Co2 OW3 88.3(3) 2_575 2_575
OW4 Co2 OW3 91.7(3) . 2_575
OW4 Co2 OW3 91.7(3) 2_575 .
OW4 Co2 OW3 88.3(3) . .
OW3 Co2 OW3 180.0 2_575 .
OW4 Co2 O1 87.6(2) 2_575 2_575
OW4 Co2 O1 92.4(2) . 2_575
OW3 Co2 O1 93.90(17) 2_575 2_575
OW3 Co2 O1 86.10(17) . 2_575
OW4 Co2 O1 92.4(2) 2_575 .
OW4 Co2 O1 87.6(2) . .
OW3 Co2 O1 86.10(17) 2_575 .
OW3 Co2 O1 93.90(17) . .
O1 Co2 O1 180.000(1) 2_575 .
C4 O4 Co1 125.6(4) . .
C4 O3 U1 140.5(4) . .
C2 C3 C5 119.2(4) . .
C2 C3 C4 121.4(4) . .
C5 C3 C4 119.3(4) . .
O3 C4 O4 123.6(5) . .
O3 C4 C3 118.8(5) . .
O4 C4 C3 117.6(4) . .
C1 O2 U1 140.9(3) . .
C1 O1 Co2 129.3(4) . .
C5 C2 C3 120.4(4) 2_676 .
C5 C2 C1 118.4(4) 2_676 .
C3 C2 C1 121.2(5) . .
O1 C1 O2 124.3(5) . .
O1 C1 C2 116.3(5) . .
O2 C1 C2 119.4(4) . .
C6 O5 U1 135.5(3) . .
C2 C5 C3 120.4(4) 2_676 .
C2 C5 C6 119.4(4) 2_676 2_666
C3 C5 C6 120.2(4) . 2_666
O6 C6 O5 126.1(5) . .
O6 C6 C5 118.1(5) . 2_666
O5 C6 C5 115.8(4) . 2_666
U1 O7 U1 111.24(19) . 2_665
OU2 U1 OU1 178.2(3) . .
OU2 U1 O7 93.9(3) . .
OU1 U1 O7 86.4(3) . .
OU2 U1 O7 88.9(3) . 2_665
OU1 U1 O7 92.9(3) . 2_665
O7 U1 O7 68.76(19) . 2_665
OU2 U1 O3 90.4(2) . .
OU1 U1 O3 88.3(2) . .
O7 U1 O3 145.46(17) . .
O7 U1 O3 145.67(15) 2_665 .
OU2 U1 O5 92.95(19) . .
OU1 U1 O5 87.8(2) . .
O7 U1 O5 142.46(16) . .
O7 U1 O5 74.54(15) 2_665 .
O3 U1 O5 71.23(15) . .
OU2 U1 O2 90.93(19) . .
OU1 U1 O2 87.4(2) . .
O7 U1 O2 74.22(16) . .
O7 U1 O2 142.87(15) 2_665 .
O3 U1 O2 71.45(15) . .
O5 U1 O2 142.49(15) . .
OU2 U1 U1 91.7(2) . 2_665
OU1 U1 U1 89.6(2) . 2_665
O7 U1 U1 34.56(12) . 2_665
O7 U1 U1 34.20(11) 2_665 2_665
O3 U1 U1 177.91(11) . 2_665
O5 U1 U1 108.42(10) . 2_665
O2 U1 U1 108.74(10) . 2_665

loop_
_geom_bond_atom_site_label_1
_geom_bond_atom_site_label_2
_geom_bond_distance
_geom_bond_site_symmetry_2
Co1 OW1 2.096(5) 2_566
Co1 OW1 2.096(5) .
Co1 O4 2.112(4) .
Co1 O4 2.112(4) 2_566
Co1 OW2 2.115(5) .
Co1 OW2 2.115(5) 2_566
Co2 OW4 2.084(7) 2_575
Co2 OW4 2.084(7) .
Co2 OW3 2.101(5) 2_575
Co2 OW3 2.101(5) .
Co2 O1 2.103(4) 2_575
Co2 O1 2.103(4) .
OU1 U1 1.765(5) .
OU2 U1 1.754(5) .
O4 C4 1.249(6) .
O3 C4 1.248(6) .
O3 U1 2.370(4) .
C3 C2 1.396(6) .
C3 C5 1.401(6) .
C3 C4 1.512(7) .
O2 C1 1.259(6) .
O2 U1 2.390(4) .
O1 C1 1.241(6) .
C2 C5 1.394(7) 2_676
C2 C1 1.512(6) .
O5 C6 1.258(6) .
O5 U1 2.372(4) .
C5 C2 1.394(7) 2_676
C5 C6 1.514(6) 2_666
O6 C6 1.224(7) .
C6 C5 1.514(6) 2_666
O7 U1 2.299(4) .
O7 U1 2.320(5) 2_665
U1 O7 2.320(5) 2_665
U1 U1 3.8125(4) 2_665
